data_2016412
loop_
_publ_author_name
'Xi-Quan Che'

_publ_section_title
;Bis[1-(2-hydroxyethyl)-4,10-diazapyrazolo[4,3-<i>b</i>]fluoren-5(1<i>H</i>)-one
 thiosemicarbazonato]zinc(II) dimethylformamide trisolvate monohydrate
;
_journal_coeditor_code SQ3102
_journal_issue 1
_journal_name_full 'Acta Crystallographica Section C'
_journal_page_first m5
_journal_page_last m7
_journal_paper_doi 10.1107/S0108270107052602
_journal_volume 64
_journal_year 2008
_chemical_formula_iupac '[Zn (C15 H12 N7 O S)2], 3C3 H7 N O, H2 O'
_chemical_formula_moiety 'C30 H24 N14 O2 S2 Zn, 3(C3 H7 N O), H2 O '
_chemical_formula_sum 'C39 H47 N17 O6 S2 Zn'
_chemical_formula_weight 979.43
_chemical_name_systematic
;
Bis[3-(2-hydroxyethyl)-4,10-diazapyrazolo[3,4-<i>b</i>]fluoren-9(3H)-one
thiosemicarbazonato]zinc(II) dimethylformamide trisolvate monohydrate
;
_space_group_IT_number 14
_symmetry_cell_setting monoclinic
_symmetry_space_group_name_Hall '-P 2ybc'
_symmetry_space_group_name_H-M 'P 1 21/c 1'
_atom_sites_solution_hydrogens geom
_atom_sites_solution_primary direct
_atom_sites_solution_secondary difmap
_audit_creation_method SHELXL-97
_cell_angle_alpha 90.000(5)
_cell_angle_beta 95.191(5)
_cell_angle_gamma 90.000(5)
_cell_formula_units_Z 4
_cell_length_a 16.530(5)
_cell_length_b 12.104(5)
_cell_length_c 23.601(5)
_cell_measurement_reflns_used 1864
_cell_measurement_temperature 293(2)
_cell_measurement_theta_max 22.84
_cell_measurement_theta_min 3.68
_cell_volume 4703(3)
_computing_cell_refinement 'SAINT (Bruker, 2004)'
_computing_data_collection 'APEX2 (Bruker, 2004)'
_computing_data_reduction 'SAINT (Bruker, 2004)'
_computing_molecular_graphics 'SHELXTL (Sheldrick, 2001)'
_computing_publication_material 'SHELXTL (Sheldrick, 2001) and local programs'
_computing_structure_refinement 'SHELXTL (Sheldrick, 2001)'
_computing_structure_solution 'SHELXTL (Sheldrick, 2001)'
_diffrn_ambient_temperature 293(2)
_diffrn_measured_fraction_theta_full 0.999
_diffrn_measured_fraction_theta_max 0.958
_diffrn_measurement_device_type 'Bruker SMART APEXII CCD'
_diffrn_measurement_method 'phi and omega scans'
_diffrn_radiation_monochromator graphite
_diffrn_radiation_source 'fine-focus sealed tube'
_diffrn_radiation_type MoK\a
_diffrn_radiation_wavelength 0.71069
_diffrn_reflns_av_R_equivalents 0.0644
_diffrn_reflns_av_sigmaI/netI 0.0786
_diffrn_reflns_limit_h_max 22
_diffrn_reflns_limit_h_min -20
_diffrn_reflns_limit_k_max 15
_diffrn_reflns_limit_k_min -14
_diffrn_reflns_limit_l_max 31
_diffrn_reflns_limit_l_min -27
_diffrn_reflns_number 28631
_diffrn_reflns_theta_full 25.00
_diffrn_reflns_theta_max 28.32
_diffrn_reflns_theta_min 1.73
_diffrn_standards_decay_% 0
_exptl_absorpt_coefficient_mu 0.674
_exptl_absorpt_correction_T_max 0.8770
_exptl_absorpt_correction_T_min 0.8340
_exptl_absorpt_correction_type multi-scan
_exptl_absorpt_process_details '(SADABS; Bruker, 2004)'
_exptl_crystal_colour red
_exptl_crystal_density_diffrn 1.378
_exptl_crystal_density_method 'not measured'
_exptl_crystal_description block
_exptl_crystal_F_000 2032
_exptl_crystal_size_max 0.28
_exptl_crystal_size_mid 0.25
_exptl_crystal_size_min 0.20
_refine_diff_density_max 0.652
_refine_diff_density_min -0.463
_refine_ls_extinction_method none
_refine_ls_goodness_of_fit_ref 1.020
_refine_ls_hydrogen_treatment constr
_refine_ls_matrix_type full
_refine_ls_number_parameters 659
_refine_ls_number_reflns 11219
_refine_ls_number_restraints 221
_refine_ls_restrained_S_all 1.014
_refine_ls_R_factor_all 0.1367
_refine_ls_R_factor_gt 0.0593
_refine_ls_shift/su_max 0.003
_refine_ls_shift/su_mean 0.000
_refine_ls_structure_factor_coef Fsqd
_refine_ls_weighting_details 'calc w=1/[\s^2^(Fo^2^)+(0.0681P)^2^+0.5414P] where P=(Fo^2^+2Fc^2^)/3'
_refine_ls_weighting_scheme calc
_refine_ls_wR_factor_gt 0.1347
_refine_ls_wR_factor_ref 0.1656
_reflns_number_gt 5488
_reflns_number_total 11219
_reflns_threshold_expression >2sigma(I)
_cod_data_source_file sq3102.cif
_cod_data_source_block I
_cod_depositor_comments
;
 Marking attached hydrogen atoms.

 Antanas Vaitkus,
 2017-11-30
;
_cod_original_sg_symbol_H-M 'P 21/ c'
_cod_database_code 2016412
_cod_database_fobs_code 2016412

loop_
_symmetry_equiv_pos_as_xyz
'x, y, z'
'-x, y+1/2, -z+1/2'
'-x, -y, -z'
'x, -y-1/2, z-1/2'

loop_
_atom_site_type_symbol
_atom_site_label
_atom_site_fract_x
_atom_site_fract_y
_atom_site_fract_z
_atom_site_U_iso_or_equiv
_atom_site_adp_type
_atom_site_calc_flag
_atom_site_refinement_flags
_atom_site_occupancy
_atom_site_disorder_assembly
_atom_site_disorder_group
_atom_site_attached_hydrogens
Zn Zn1 0.28853(2) 0.29336(3) 0.566007(18) 0.05546(15) Uani d . 1 . . 0
S S1 0.43175(6) 0.40097(8) 0.55393(5) 0.0666(3) Uani d . 1 . . 0
S S2 0.26569(7) 0.36666(10) 0.66953(4) 0.0799(3) Uani d . 1 . . 0
O O1 0.2400(2) -0.1279(3) 0.32034(14) 0.1113(11) Uani d . 1 . . 1
O O2 -0.0955(5) 0.0229(7) 0.4924(4) 0.113(3) Uani d PD 0.515(11) A 1 1
O O2' -0.0603(6) -0.0882(8) 0.5548(4) 0.125(4) Uani d PD 0.485(11) A 2 1
N N1 0.3310(2) 0.2085(3) 0.73387(19) 0.0922(12) Uani d . 1 . . 0
H H1A 0.3556 0.1460 0.7380 0.111 Uiso calc R 1 . . 0
H H1B 0.3198 0.2454 0.7633 0.111 Uiso calc R 1 . . 0
N N2 0.32707(19) 0.1911(3) 0.62803(16) 0.0839(11) Uani d U 1 . . 0
N N3 0.3628(2) 0.1043(3) 0.64264(18) 0.0923(13) Uani d DU 1 . . 0
N N4 0.32163(17) 0.1572(2) 0.50524(14) 0.0596(8) Uani d . 1 . . 0
N N5 0.38312(17) -0.0289(2) 0.44344(13) 0.0548(7) Uani d . 1 . . 0
N N6 0.2904(2) 0.1763(3) 0.35280(16) 0.0817(10) Uani d . 1 . . 0
N N7 0.3281(2) 0.0760(3) 0.36269(14) 0.0690(9) Uani d . 1 . . 0
N N8 0.37734(18) 0.5373(3) 0.47002(14) 0.0752(9) Uani d . 1 . . 0
H H8B 0.3383 0.5638 0.4475 0.090 Uiso calc R 1 . . 0
H H8A 0.4260 0.5616 0.4686 0.090 Uiso calc R 1 . . 0
N N9 0.28585(17) 0.4190(2) 0.51005(13) 0.0574(7) Uani d . 1 . . 0
N N10 0.23015(18) 0.4653(2) 0.47206(13) 0.0590(8) Uani d . 1 . . 0
N N11 0.15973(16) 0.2753(2) 0.54575(12) 0.0524(7) Uani d . 1 . . 0
N N12 -0.01435(18) 0.2659(3) 0.51332(14) 0.0671(9) Uani d . 1 . . 0
N N13 -0.00747(19) 0.1312(3) 0.58857(15) 0.0716(9) Uani d . 1 A . 0
N N14 0.0505(2) 0.0836(3) 0.62609(15) 0.0820(10) Uani d . 1 . . 0
C C1 0.3106(3) 0.2480(4) 0.68229(19) 0.0806(14) Uani d U 1 . . 0
C C2 0.3781(2) 0.0495(3) 0.59043(16) 0.0665(11) Uani d DU 1 . . 0
C C3 0.4203(2) -0.0558(3) 0.59608(17) 0.0618(10) Uani d . 1 . . 0
C C4 0.4518(3) -0.1155(4) 0.64344(18) 0.0816(13) Uani d . 1 . . 0
H H4 0.4477 -0.0886 0.6800 0.098 Uiso calc R 1 . . 0
C C5 0.4890(3) -0.2149(4) 0.6352(2) 0.0904(14) Uani d . 1 . . 0
H H5 0.5097 -0.2561 0.6664 0.108 Uiso calc R 1 . . 0
C C6 0.4959(3) -0.2538(4) 0.5814(2) 0.0807(12) Uani d . 1 . . 0
H H6 0.5217 -0.3212 0.5769 0.097 Uiso calc R 1 . . 0
C C7 0.4660(2) -0.1964(3) 0.53383(18) 0.0650(10) Uani d . 1 . . 0
H H7 0.4713 -0.2239 0.4976 0.078 Uiso calc R 1 . . 0
C C8 0.4278(2) -0.0967(3) 0.54132(15) 0.0533(9) Uani d . 1 . . 0
C C9 0.3902(2) -0.0192(3) 0.49981(16) 0.0534(9) Uani d . 1 . . 0
C C10 0.3595(2) 0.0715(3) 0.53061(17) 0.0576(9) Uani d . 1 . . 0
C C11 0.3449(2) 0.0590(3) 0.41903(16) 0.0572(9) Uani d . 1 . . 0
C C12 0.3149(2) 0.1508(3) 0.44815(19) 0.0607(10) Uani d . 1 . . 0
C C13 0.2821(3) 0.2197(3) 0.4029(2) 0.0797(12) Uani d . 1 . . 0
H H13 0.2577 0.2877 0.4082 0.096 Uiso calc R 1 . . 0
C C14 0.3460(3) 0.0062(3) 0.31593(17) 0.0779(12) Uani d . 1 . . 0
H H14A 0.3842 -0.0505 0.3300 0.094 Uiso calc R 1 . . 0
H H14B 0.3718 0.0502 0.2883 0.094 Uiso calc R 1 . . 0
C C15 0.2711(3) -0.0486(4) 0.28677(19) 0.0957(15) Uani d . 1 . . 0
H H15A 0.2299 0.0072 0.2773 0.115 Uiso calc R 1 . . 0
H H15B 0.2847 -0.0823 0.2516 0.115 Uiso calc R 1 . . 0
C C16 0.3625(2) 0.4583(3) 0.50724(17) 0.0595(9) Uani d . 1 . . 0
C C17 0.1557(2) 0.4250(3) 0.47190(15) 0.0544(9) Uani d . 1 . . 0
C C18 0.0877(2) 0.4686(3) 0.43320(16) 0.0584(9) Uani d . 1 . . 0
C C19 0.0871(3) 0.5500(3) 0.39254(17) 0.0722(11) Uani d . 1 . . 0
H H19 0.1343 0.5873 0.3854 0.087 Uiso calc R 1 . . 0
C C20 0.0134(3) 0.5739(4) 0.36274(19) 0.0855(13) Uani d . 1 . . 0
H H20 0.0113 0.6280 0.3346 0.103 Uiso calc R 1 . . 0
C C21 -0.0569(3) 0.5204(4) 0.3733(2) 0.0895(14) Uani d . 1 . . 0
H H21 -0.1055 0.5397 0.3528 0.107 Uiso calc R 1 . . 0
C C22 -0.0564(2) 0.4386(4) 0.41381(19) 0.0792(12) Uani d . 1 . . 0
H H22 -0.1041 0.4022 0.4207 0.095 Uiso calc R 1 . . 0
C C23 0.0163(2) 0.4115(3) 0.44403(16) 0.0623(10) Uani d . 1 . . 0
C C24 0.0358(2) 0.3332(3) 0.48975(16) 0.0586(9) Uani d . 1 . . 0
C C25 0.1225(2) 0.3394(3) 0.50576(15) 0.0530(8) Uani d . 1 . . 0
C C26 0.0250(2) 0.2053(3) 0.55472(17) 0.0615(9) Uani d . 1 . . 0
C C27 0.1092(2) 0.2077(3) 0.57149(16) 0.0582(9) Uani d . 1 . . 0
C C28 0.1202(2) 0.1308(3) 0.61558(18) 0.0714(11) Uani d . 1 . . 0
H H28 0.1701 0.1146 0.6352 0.086 Uiso calc R 1 . . 0
C C29 -0.0922(2) 0.0924(4) 0.5863(2) 0.0893(14) Uani d D 1 . . 0
H H29A -0.1280 0.1528 0.5738 0.107 Uiso calc R 1 A 1 0
H H29B -0.1043 0.0720 0.6244 0.107 Uiso calc R 1 A 1 0
C C30 -0.1098(17) -0.0045(16) 0.5475(8) 0.142(10) Uani d PDU 0.515(11) A 1 0
H H30A -0.0755 -0.0662 0.5604 0.170 Uiso calc PR 0.515(11) A 1 0
H H30B -0.1660 -0.0267 0.5485 0.170 Uiso calc PR 0.515(11) A 1 0
C C30' -0.1041(10) 0.0017(13) 0.5431(7) 0.079(6) Uani d PDU 0.485(11) A 2 0
H H30C -0.1611 -0.0188 0.5394 0.095 Uiso calc PR 0.485(11) A 2 0
H H30D -0.0911 0.0303 0.5067 0.095 Uiso calc PR 0.485(11) A 2 0
O O6W 0.2810(2) 0.7268(3) 0.41141(16) 0.1246(13) Uani d . 1 . . 2
O O3 0.2369(11) 0.821(2) 0.5176(7) 0.186(6) Uani d PU 0.789(17) B 1 0
O O3' 0.2336(19) 0.826(2) 0.5140(10) 0.067(8) Uani d PU 0.211(17) B 2 0
N N15 0.2491(11) 0.7490(12) 0.6025(7) 0.097(4) Uani d PU 0.789(17) B 1 0
N N15' 0.241(4) 0.752(4) 0.604(2) 0.082(10) Uani d PU 0.211(17) B 2 0
C C31 0.2586(5) 0.7465(8) 0.5494(4) 0.096(3) Uani d PU 0.789(17) B 1 0
H H31 0.2833 0.6850 0.5347 0.115 Uiso calc PR 0.789(17) B 1 0
C C31' 0.219(2) 0.872(5) 0.564(3) 0.166(16) Uani d PU 0.211(17) B 2 0
H H31' 0.2024 0.9428 0.5739 0.200 Uiso calc PR 0.211(17) B 2 0
C C32 0.2079(8) 0.8406(11) 0.6274(6) 0.155(4) Uani d PU 0.789(17) B 1 0
H H32A 0.1620 0.8133 0.6452 0.232 Uiso calc PR 0.789(17) B 1 0
H H32B 0.1899 0.8924 0.5981 0.232 Uiso calc PR 0.789(17) B 1 0
H H32C 0.2447 0.8766 0.6553 0.232 Uiso calc PR 0.789(17) B 1 0
C C32' 0.285(2) 0.653(3) 0.603(2) 0.119(12) Uani d PU 0.211(17) B 2 0
H H32D 0.2546 0.5947 0.6192 0.178 Uiso calc PR 0.211(17) B 2 0
H H32E 0.3364 0.6610 0.6248 0.178 Uiso calc PR 0.211(17) B 2 0
H H32F 0.2932 0.6344 0.5644 0.178 Uiso calc PR 0.211(17) B 2 0
C C33 0.2773(9) 0.6582(12) 0.6390(5) 0.145(5) Uani d PU 0.789(17) B 1 0
H H33A 0.3016 0.6029 0.6168 0.218 Uiso calc PR 0.789(17) B 1 0
H H33B 0.2322 0.6267 0.6562 0.218 Uiso calc PR 0.789(17) B 1 0
H H33C 0.3168 0.6848 0.6681 0.218 Uiso calc PR 0.789(17) B 1 0
C C33' 0.231(4) 0.785(5) 0.659(2) 0.179(16) Uani d PU 0.211(17) B 2 0
H H33D 0.2033 0.7279 0.6778 0.269 Uiso calc PR 0.211(17) B 2 0
H H33E 0.1998 0.8516 0.6580 0.269 Uiso calc PR 0.211(17) B 2 0
H H33F 0.2833 0.7977 0.6791 0.269 Uiso calc PR 0.211(17) B 2 0
O O4 0.5316(3) 0.5614(4) 0.71619(19) 0.1447(16) Uani d . 1 . . 0
N N16 0.5668(2) 0.3888(3) 0.69505(16) 0.0867(11) Uani d . 1 . . 0
C C34 0.5405(3) 0.2784(4) 0.6781(2) 0.1134(18) Uani d . 1 . . 0
H H34A 0.4825 0.2776 0.6701 0.170 Uiso calc R 1 . . 0
H H34B 0.5559 0.2275 0.7084 0.170 Uiso calc R 1 . . 0
H H34C 0.5656 0.2570 0.6447 0.170 Uiso calc R 1 . . 0
C C35 0.6527(4) 0.4112(6) 0.7073(3) 0.159(3) Uani d . 1 . . 0
H H35A 0.6677 0.4009 0.7472 0.238 Uiso calc R 1 . . 0
H H35B 0.6638 0.4860 0.6970 0.238 Uiso calc R 1 . . 0
H H35C 0.6834 0.3616 0.6859 0.238 Uiso calc R 1 . . 0
C C36 0.5142(3) 0.4681(5) 0.6997(2) 0.0985(16) Uani d . 1 . . 0
H H36 0.4597 0.4524 0.6898 0.118 Uiso calc R 1 . . 0
O O5 -0.1045(4) 0.2077(6) 0.7441(3) 0.183(3) Uani d . 1 . . 0
N N17 0.0247(4) 0.2275(6) 0.7772(2) 0.142(2) Uani d . 1 . . 0
C C37 0.1040(6) 0.1765(9) 0.7771(4) 0.218(5) Uani d . 1 . . 0
H H37A 0.0982 0.1037 0.7611 0.328 Uiso calc R 1 . . 0
H H37B 0.1288 0.1716 0.8154 0.328 Uiso calc R 1 . . 0
H H37C 0.1376 0.2203 0.7547 0.328 Uiso calc R 1 . . 0
C C38 0.0197(8) 0.3267(9) 0.8067(4) 0.274(7) Uani d . 1 . . 0
H H38A -0.0324 0.3599 0.7968 0.412 Uiso calc R 1 . . 0
H H38B 0.0617 0.3758 0.7966 0.412 Uiso calc R 1 . . 0
H H38C 0.0263 0.3125 0.8468 0.412 Uiso calc R 1 . . 0
C C39 -0.0349(6) 0.1761(8) 0.7495(3) 0.157(3) Uani d . 1 . . 0
H H39 -0.0234 0.1094 0.7324 0.188 Uiso calc R 1 . . 0

loop_
_atom_site_aniso_label
_atom_site_aniso_U_11
_atom_site_aniso_U_22
_atom_site_aniso_U_33
_atom_site_aniso_U_12
_atom_site_aniso_U_13
_atom_site_aniso_U_23
Zn1 0.0482(2) 0.0487(2) 0.0677(3) 0.00276(18) -0.00461(19) 0.0070(2)
S1 0.0513(5) 0.0683(6) 0.0803(7) -0.0056(5) 0.0065(5) 0.0068(5)
S2 0.0839(7) 0.0961(9) 0.0587(6) 0.0006(6) 0.0016(6) -0.0176(6)
O1 0.143(3) 0.101(2) 0.089(2) -0.016(2) 0.007(2) 0.0266(19)
O2 0.127(6) 0.121(6) 0.089(6) -0.023(4) 0.007(4) -0.027(5)
O2' 0.132(8) 0.114(8) 0.130(7) -0.023(6) 0.011(5) -0.015(5)
N1 0.107(3) 0.057(2) 0.112(3) 0.019(2) 0.011(3) -0.011(2)
N2 0.0547(19) 0.100(3) 0.093(3) -0.0179(19) -0.0151(18) 0.047(2)
N3 0.062(2) 0.072(2) 0.137(4) -0.0155(18) -0.025(2) 0.051(2)
N4 0.0589(18) 0.0546(19) 0.068(2) -0.0095(15) 0.0191(16) -0.0158(16)
N5 0.0584(18) 0.0449(17) 0.063(2) -0.0006(14) 0.0132(15) -0.0074(14)
N6 0.096(3) 0.065(2) 0.082(3) 0.0124(19) 0.002(2) 0.0014(19)
N7 0.083(2) 0.0533(19) 0.072(2) 0.0054(17) 0.0118(19) -0.0053(16)
N8 0.0486(17) 0.084(2) 0.092(3) -0.0047(17) 0.0004(17) 0.019(2)
N9 0.0489(17) 0.0507(17) 0.072(2) 0.0024(14) 0.0021(15) 0.0028(15)
N10 0.0582(19) 0.0532(18) 0.065(2) 0.0076(15) 0.0028(16) -0.0031(14)
N11 0.0469(16) 0.0503(17) 0.0596(18) -0.0031(13) 0.0031(14) -0.0076(14)
N12 0.0489(18) 0.072(2) 0.079(2) -0.0041(16) -0.0030(17) -0.0069(18)
N13 0.0538(19) 0.081(2) 0.079(2) -0.0088(17) -0.0022(17) 0.0008(19)
N14 0.076(2) 0.091(3) 0.078(2) -0.016(2) 0.005(2) 0.012(2)
C1 0.073(3) 0.114(4) 0.058(3) -0.033(3) 0.019(2) -0.044(3)
C2 0.067(2) 0.082(3) 0.054(2) -0.027(2) 0.024(2) -0.036(2)
C3 0.060(2) 0.061(2) 0.068(3) -0.0095(19) 0.019(2) -0.013(2)
C4 0.084(3) 0.109(4) 0.051(2) -0.020(3) 0.000(2) -0.002(2)
C5 0.090(3) 0.097(4) 0.082(4) 0.008(3) 0.000(3) 0.011(3)
C6 0.075(3) 0.081(3) 0.086(3) 0.006(2) 0.004(3) 0.008(3)
C7 0.068(2) 0.057(2) 0.071(3) -0.0008(19) 0.011(2) -0.003(2)
C8 0.053(2) 0.051(2) 0.057(2) -0.0100(17) 0.0117(17) -0.0060(17)
C9 0.050(2) 0.046(2) 0.066(3) -0.0098(16) 0.0167(18) -0.0123(18)
C10 0.049(2) 0.042(2) 0.083(3) -0.0053(16) 0.0149(19) -0.0127(19)
C11 0.058(2) 0.058(2) 0.056(2) -0.0013(18) 0.0090(18) -0.0050(18)
C12 0.054(2) 0.043(2) 0.085(3) -0.0006(16) 0.010(2) -0.004(2)
C13 0.086(3) 0.058(3) 0.095(3) 0.011(2) 0.012(3) -0.014(2)
C14 0.108(3) 0.064(3) 0.064(3) 0.007(2) 0.022(2) 0.001(2)
C15 0.145(5) 0.077(3) 0.064(3) -0.022(3) 0.005(3) 0.005(2)
C16 0.052(2) 0.054(2) 0.075(3) -0.0130(17) 0.0182(19) -0.0096(19)
C17 0.046(2) 0.053(2) 0.064(2) 0.0022(17) 0.0039(17) -0.0054(18)
C18 0.051(2) 0.059(2) 0.064(2) 0.0072(18) -0.0008(18) -0.0040(19)
C19 0.070(3) 0.072(3) 0.074(3) 0.006(2) 0.003(2) 0.006(2)
C20 0.085(3) 0.095(3) 0.075(3) 0.016(3) -0.003(3) 0.011(3)
C21 0.069(3) 0.101(4) 0.094(4) 0.019(3) -0.022(3) 0.004(3)
C22 0.053(2) 0.090(3) 0.091(3) 0.009(2) -0.012(2) 0.000(3)
C23 0.049(2) 0.067(2) 0.069(3) 0.0064(18) -0.0037(18) -0.004(2)
C24 0.0419(19) 0.062(2) 0.071(3) -0.0026(17) 0.0000(18) -0.0069(19)
C25 0.0461(19) 0.055(2) 0.057(2) 0.0054(17) -0.0011(17) -0.0091(18)
C26 0.050(2) 0.064(2) 0.071(3) -0.0088(19) 0.0049(19) 0.001(2)
C27 0.056(2) 0.055(2) 0.063(2) 0.0016(18) 0.0022(18) -0.0063(19)
C28 0.060(2) 0.076(3) 0.076(3) -0.009(2) -0.001(2) 0.007(2)
C29 0.060(3) 0.110(4) 0.100(4) -0.021(3) 0.019(2) -0.003(3)
C30 0.129(18) 0.090(16) 0.20(2) -0.002(13) -0.002(15) 0.022(15)
C30' 0.040(7) 0.075(12) 0.121(14) -0.025(7) 0.000(7) 0.010(10)
O6W 0.149(3) 0.107(3) 0.118(3) 0.025(2) 0.014(2) 0.030(2)
O3 0.112(10) 0.267(16) 0.172(12) -0.044(10) -0.017(9) 0.044(13)
O3' 0.065(16) 0.097(16) 0.039(12) -0.001(12) 0.013(11) 0.042(11)
N15 0.099(7) 0.098(7) 0.097(7) -0.019(6) 0.019(5) -0.018(6)
N15' 0.083(17) 0.088(17) 0.073(17) 0.005(14) -0.006(14) 0.063(14)
C31 0.075(4) 0.114(6) 0.097(7) -0.007(4) 0.002(4) 0.017(5)
C31' 0.10(2) 0.22(3) 0.18(4) -0.05(2) -0.01(3) -0.03(3)
C32 0.167(9) 0.139(9) 0.164(12) 0.019(7) 0.051(9) -0.015(8)
C32' 0.087(17) 0.076(18) 0.20(3) 0.023(14) 0.03(2) 0.03(2)
C33 0.165(10) 0.139(9) 0.126(8) -0.032(7) -0.024(8) 0.072(8)
C33' 0.18(3) 0.19(3) 0.17(3) 0.00(3) 0.05(3) 0.02(3)
O4 0.184(4) 0.101(3) 0.140(3) 0.006(3) -0.035(3) -0.012(3)
N16 0.085(3) 0.088(3) 0.084(3) 0.003(2) -0.005(2) -0.011(2)
C34 0.125(5) 0.082(4) 0.131(5) -0.005(3) -0.003(4) -0.005(3)
C35 0.090(4) 0.219(8) 0.164(6) 0.011(5) -0.001(4) -0.063(6)
C36 0.112(4) 0.087(4) 0.091(4) 0.001(3) -0.025(3) -0.014(3)
O5 0.159(5) 0.235(7) 0.155(5) -0.062(5) 0.006(4) -0.016(4)
N17 0.140(5) 0.181(6) 0.103(4) -0.072(5) -0.004(4) 0.011(4)
C37 0.170(9) 0.332(14) 0.152(8) -0.048(9) 0.007(7) 0.037(8)
C38 0.365(17) 0.237(11) 0.221(11) -0.119(11) 0.024(10) -0.119(9)
C39 0.155(7) 0.208(9) 0.107(5) -0.064(8) 0.018(6) 0.010(5)

loop_
_atom_type_symbol
_atom_type_description
_atom_type_scat_dispersion_real
_atom_type_scat_dispersion_imag
_atom_type_scat_source
C C 0.0033 0.0016 'International Tables Vol C Tables 4.2.6.8 and 6.1.1.4'
H H 0.0000 0.0000 'International Tables Vol C Tables 4.2.6.8 and 6.1.1.4'
N N 0.0061 0.0033 'International Tables Vol C Tables 4.2.6.8 and 6.1.1.4'
O O 0.0106 0.0060 'International Tables Vol C Tables 4.2.6.8 and 6.1.1.4'
S S 0.1246 0.1234 'International Tables Vol C Tables 4.2.6.8 and 6.1.1.4'
Zn Zn 0.2839 1.4301 'International Tables Vol C Tables 4.2.6.8 and 6.1.1.4'

loop_
_geom_angle_atom_site_label_1
_geom_angle_atom_site_label_2
_geom_angle_atom_site_label_3
_geom_angle
_geom_angle_publ_flag
N2 Zn1 N9 160.95(12) ?
N2 Zn1 N11 110.31(12) y
N9 Zn1 N11 88.19(11) y
N2 Zn1 N4 86.21(16) y
N9 Zn1 N4 97.22(12) y
N11 Zn1 N4 94.34(10) y
N2 Zn1 S2 65.89(13) y
N9 Zn1 S2 110.76(9) y
N11 Zn1 S2 91.04(8) y
N4 Zn1 S2 151.67(9) ?
N2 Zn1 S1 98.68(9) y
N9 Zn1 S1 62.63(8) y
N11 Zn1 S1 150.77(8) ?
N4 Zn1 S1 91.11(8) y
S2 Zn1 S1 97.64(4) y
C16 S1 Zn1 73.63(13) ?
C1 S2 Zn1 77.05(16) ?
C1 N1 H1A 120.0 ?
C1 N1 H1B 120.0 ?
H1A N1 H1B 120.0 ?
N3 N2 C1 105.7(4) ?
N3 N2 Zn1 148.2(4) ?
C1 N2 Zn1 105.9(3) ?
N2 N3 C2 105.6(4) ?
C10 N4 C12 113.6(3) ?
C10 N4 Zn1 114.3(2) ?
C12 N4 Zn1 131.9(3) ?
C9 N5 C11 110.8(3) ?
C13 N6 N7 106.5(3) ?
C11 N7 N6 110.6(3) ?
C11 N7 C14 128.8(3) ?
N6 N7 C14 120.6(3) ?
C16 N8 H8NB 120.0 ?
C16 N8 H8NA 120.0 ?
H8NB N8 H8NA 120.0 ?
N10 N9 C16 113.9(3) ?
N10 N9 Zn1 136.4(2) ?
C16 N9 Zn1 109.3(2) ?
C17 N10 N9 115.3(3) ?
C25 N11 C27 114.0(3) ?
C25 N11 Zn1 119.0(2) ?
C27 N11 Zn1 126.9(2) ?
C24 N12 C26 111.3(3) ?
C26 N13 N14 111.8(3) ?
C26 N13 C29 128.3(4) ?
N14 N13 C29 119.7(4) ?
C28 N14 N13 105.4(3) ?
N1 C1 N2 124.6(5) ?
N1 C1 S2 124.2(3) ?
N2 C1 S2 111.2(4) ?
N3 C2 C10 135.5(4) ?
N3 C2 C3 116.4(4) ?
C10 C2 C3 108.1(3) ?
C4 C3 C8 120.0(4) ?
C4 C3 C2 132.1(4) ?
C8 C3 C2 107.9(3) ?
C5 C4 C3 118.7(4) ?
C5 C4 H4 120.6 ?
C3 C4 H4 120.6 ?
C6 C5 C4 120.7(4) ?
C6 C5 H5 119.7 ?
C4 C5 H5 119.7 ?
C5 C6 C7 121.9(4) ?
C5 C6 H6 119.0 ?
C7 C6 H6 119.0 ?
C6 C7 C8 118.2(4) ?
C6 C7 H7 120.9 ?
C8 C7 H7 120.9 ?
C7 C8 C3 120.5(4) ?
C7 C8 C9 130.6(3) ?
C3 C8 C9 109.0(3) ?
N5 C9 C10 124.9(3) ?
N5 C9 C8 127.6(3) ?
C10 C9 C8 107.6(3) ?
N4 C10 C9 122.9(4) ?
N4 C10 C2 129.5(3) ?
C9 C10 C2 107.5(3) ?
N5 C11 N7 126.3(3) ?
N5 C11 C12 125.8(3) ?
N7 C11 C12 107.9(3) ?
N4 C12 C11 121.9(3) ?
N4 C12 C13 135.2(4) ?
C11 C12 C13 102.8(4) ?
N6 C13 C12 112.2(4) ?
N6 C13 H13 123.9 ?
C12 C13 H13 123.9 ?
N7 C14 C15 112.8(4) ?
N7 C14 H14A 109.0 ?
C15 C14 H14A 109.0 ?
N7 C14 H14B 109.0 ?
C15 C14 H14B 109.0 ?
H14A C14 H14B 107.8 ?
O1 C15 C14 112.1(4) ?
O1 C15 H15A 109.2 ?
C14 C15 H15A 109.2 ?
O1 C15 H15B 109.2 ?
C14 C15 H15B 109.2 ?
H15A C15 H15B 107.9 ?
N8 C16 N9 120.7(3) ?
N8 C16 S1 125.2(3) ?
N9 C16 S1 114.2(3) ?
N10 C17 C25 131.4(3) ?
N10 C17 C18 121.6(3) ?
C25 C17 C18 107.0(3) ?
C19 C18 C23 121.6(3) ?
C19 C18 C17 130.1(3) ?
C23 C18 C17 108.3(3) ?
C18 C19 C20 117.2(4) ?
C18 C19 H19 121.4 ?
C20 C19 H19 121.4 ?
C21 C20 C19 122.0(4) ?
C21 C20 H20 119.0 ?
C19 C20 H20 119.0 ?
C20 C21 C22 121.0(4) ?
C20 C21 H21 119.5 ?
C22 C21 H21 119.5 ?
C21 C22 C23 118.7(4) ?
C21 C22 H22 120.7 ?
C23 C22 H22 120.7 ?
C22 C23 C18 119.6(4) ?
C22 C23 C24 131.6(4) ?
C18 C23 C24 108.8(3) ?
N12 C24 C23 127.7(3) ?
N12 C24 C25 124.4(3) ?
C23 C24 C25 107.9(3) ?
N11 C25 C17 129.5(3) ?
N11 C25 C24 122.6(3) ?
C17 C25 C24 107.9(3) ?
N12 C26 N13 127.2(3) ?
N12 C26 C27 126.4(4) ?
N13 C26 C27 106.4(3) ?
N11 C27 C28 134.0(3) ?
N11 C27 C26 121.3(3) ?
C28 C27 C26 104.7(3) ?
N14 C28 C27 111.7(4) ?
N14 C28 H28 124.1 ?
C27 C28 H28 124.1 ?
N13 C29 C30' 108.9(7) ?
N13 C29 C30 113.7(11) ?
C30' C29 C30 6.2(14) ?
N13 C29 H29A 108.8 ?
C30' C29 H29A 107.7 ?
C30 C29 H29A 108.8 ?
N13 C29 H29B 108.8 ?
C30' C29 H29B 114.7 ?
C30 C29 H29B 108.8 ?
H29A C29 H29B 107.7 ?
O2 C30 C29 110.3(14) ?
O2 C30 H30A 109.6 ?
C29 C30 H30A 109.6 ?
O2 C30 H30B 109.6 ?
C29 C30 H30B 109.6 ?
H30A C30 H30B 108.1 ?
O2' C30' C29 115.2(11) ?
O2' C30' H30C 108.5 ?
C29 C30' H30C 108.5 ?
O2' C30' H30D 108.5 ?
C29 C30' H30D 108.5 ?
H30C C30' H30D 107.5 ?
C31 N15 C33 120.3(15) ?
C31 N15 C32 121.3(14) ?
C33 N15 C32 118.4(15) ?
C33' N15' C32' 112(3) ?
C33' N15' C31' 103(5) ?
C32' N15' C31' 142(5) ?
O3 C31 N15 122.5(15) ?
O3 C31 H31 118.8 ?
N15 C31 H31 118.8 ?
O3' C31' N15' 95(4) ?
O3' C31' H31' 132.7 ?
N15' C31' H31' 132.7 ?
N15' C32' H32D 109.5 ?
N15' C32' H32E 109.5 ?
H32D C32' H32E 109.5 ?
N15' C32' H32F 109.5 ?
H32D C32' H32F 109.5 ?
H32E C32' H32F 109.5 ?
N15' C33' H33D 109.5 ?
N15' C33' H33E 109.5 ?
H33D C33' H33E 109.5 ?
N15' C33' H33F 109.5 ?
H33D C33' H33F 109.5 ?
H33E C33' H33F 109.5 ?
C36 N16 C35 119.5(5) ?
C36 N16 C34 121.0(4) ?
C35 N16 C34 119.5(5) ?
N16 C34 H34A 109.5 ?
N16 C34 H34B 109.5 ?
H34A C34 H34B 109.5 ?
N16 C34 H34C 109.5 ?
H34A C34 H34C 109.5 ?
H34B C34 H34C 109.5 ?
N16 C35 H35A 109.5 ?
N16 C35 H35B 109.5 ?
H35A C35 H35B 109.5 ?
N16 C35 H35C 109.5 ?
H35A C35 H35C 109.5 ?
H35B C35 H35C 109.5 ?
O4 C36 N16 124.6(5) ?
O4 C36 H36 117.7 ?
N16 C36 H36 117.7 ?
C39 N17 C38 126.1(10) ?
C39 N17 C37 116.3(9) ?
C38 N17 C37 117.6(8) ?
N17 C37 H37A 109.5 ?
N17 C37 H37B 109.5 ?
H37A C37 H37B 109.5 ?
N17 C37 H37C 109.5 ?
H37A C37 H37C 109.5 ?
H37B C37 H37C 109.5 ?
N17 C38 H38A 109.5 ?
N17 C38 H38B 109.5 ?
H38A C38 H38B 109.5 ?
N17 C38 H38C 109.5 ?
H38A C38 H38C 109.5 ?
H38B C38 H38C 109.5 ?
O5 C39 N17 125.3(11) ?
O5 C39 H39 117.4 ?
N17 C39 H39 117.4 ?

loop_
_geom_bond_atom_site_label_1
_geom_bond_atom_site_label_2
_geom_bond_distance
_geom_bond_publ_flag
Zn1 N2 1.978(3) y
Zn1 N9 2.012(3) y
Zn1 N11 2.151(3) y
Zn1 N4 2.284(3) y
Zn1 S2 2.6581(12) y
Zn1 S1 2.7394(12) y
S1 C16 1.667(4) ?
S2 C1 1.632(6) ?
O1 C15 1.373(5) ?
O2 C30 1.382(17) ?
O2' C30' 1.323(16) ?
N1 C1 1.323(6) ?
N1 H1A 0.8600 ?
N1 H1B 0.8600 ?
N2 N3 1.239(4) ?
N2 C1 1.500(5) ?
N3 C2 1.442(5) ?
N4 C10 1.326(4) ?
N4 C12 1.344(5) ?
N5 C9 1.330(4) ?
N5 C11 1.340(4) ?
N6 C13 1.312(5) ?
N6 N7 1.375(4) ?
N7 C11 1.349(5) ?
N7 C14 1.442(5) ?
N8 C16 1.336(5) ?
N8 H8NB 0.8600 ?
N8 H8NA 0.8600 ?
N9 N10 1.348(4) ?
N9 C16 1.360(4) ?
N10 C17 1.324(4) ?
N11 C25 1.329(4) ?
N11 C27 1.352(4) ?
N12 C24 1.320(5) ?
N12 C26 1.342(5) ?
N13 C26 1.345(5) ?
N13 N14 1.372(4) ?
N13 C29 1.474(5) ?
N14 C28 1.329(5) ?
C2 C10 1.442(5) ?
C2 C3 1.453(5) ?
C3 C4 1.391(6) ?
C3 C8 1.400(5) ?
C4 C5 1.373(6) ?
C4 H4 0.9300 ?
C5 C6 1.369(6) ?
C5 H5 0.9300 ?
C6 C7 1.374(6) ?
C6 H6 0.9300 ?
C7 C8 1.380(5) ?
C7 H7 0.9300 ?
C8 C9 1.455(5) ?
C9 C10 1.434(5) ?
C11 C12 1.420(5) ?
C12 C13 1.423(6) ?
C13 H13 0.9300 ?
C14 C15 1.515(6) ?
C14 H14A 0.9700 ?
C14 H14B 0.9700 ?
C15 H15A 0.9700 ?
C15 H15B 0.9700 ?
C17 C25 1.447(5) ?
C17 C18 1.480(5) ?
C18 C19 1.374(5) ?
C18 C23 1.411(5) ?
C19 C20 1.381(5) ?
C19 H19 0.9300 ?
C20 C21 1.373(6) ?
C20 H20 0.9300 ?
C21 C22 1.375(6) ?
C21 H21 0.9300 ?
C22 C23 1.380(5) ?
C22 H22 0.9300 ?
C23 C24 1.450(5) ?
C24 C25 1.451(5) ?
C26 C27 1.413(5) ?
C27 C28 1.396(5) ?
C28 H28 0.9300 ?
C29 C30' 1.498(13) ?
C29 C30 1.501(16) ?
C29 H29A 0.9700 ?
C29 H29B 0.9700 ?
C30 H30A 0.9700 ?
C30 H30B 0.9700 ?
C30' H30C 0.9700 ?
C30' H30D 0.9700 ?
O3 C31 1.202(17) ?
O3' C31' 1.35(8) ?
N15 C31 1.277(18) ?
N15 C33 1.447(17) ?
N15 C32 1.45(2) ?
N15' C33' 1.38(8) ?
N15' C32' 1.40(7) ?
N15' C31' 1.76(7) ?
C31 H31 0.9300 ?
C31' H31' 0.9300 ?
C32 H32A 0.9600 ?
C32 H32B 0.9600 ?
C32 H32C 0.9600 ?
C32' H32D 0.9600 ?
C32' H32E 0.9600 ?
C32' H32F 0.9600 ?
C33 H33A 0.9600 ?
C33 H33B 0.9600 ?
C33 H33C 0.9600 ?
C33' H33D 0.9600 ?
C33' H33E 0.9600 ?
C33' H33F 0.9600 ?
O4 C36 1.220(5) ?
N16 C36 1.307(6) ?
N16 C35 1.447(6) ?
N16 C34 1.450(6) ?
C34 H34A 0.9600 ?
C34 H34B 0.9600 ?
C34 H34C 0.9600 ?
C35 H35A 0.9600 ?
C35 H35B 0.9600 ?
C35 H35C 0.9600 ?
C36 H36 0.9300 ?
O5 C39 1.208(10) ?
N17 C39 1.292(9) ?
N17 C38 1.394(11) ?
N17 C37 1.448(10) ?
C37 H37A 0.9600 ?
C37 H37B 0.9600 ?
C37 H37C 0.9600 ?
C38 H38A 0.9600 ?
C38 H38B 0.9600 ?
C38 H38C 0.9600 ?
C39 H39 0.9300 ?

loop_
_geom_hbond_atom_site_label_D
_geom_hbond_atom_site_label_H
_geom_hbond_atom_site_label_A
_geom_hbond_site_symmetry_A
_geom_hbond_distance_DH
_geom_hbond_distance_HA
_geom_hbond_distance_DA
_geom_hbond_angle_DHA
_geom_hbond_publ_flag
N8 H8A S1 3_666 0.86 2.50 3.340(3) 166.4 y
N8 H8B O6W . 0.86 2.32 3.051(5) 143.5 y
N1 H1B N6 4_566 0.86 2.40 3.258(6) 171.8 y
N1 H1A O4 2_646 0.86 2.31 3.039(6) 142.8 y

loop_
_geom_torsion_atom_site_label_1
_geom_torsion_atom_site_label_2
_geom_torsion_atom_site_label_3
_geom_torsion_atom_site_label_4
_geom_torsion
N2 Zn1 S1 C16 -178.87(18)
N9 Zn1 S1 C16 -2.76(16)
N11 Zn1 S1 C16 -6.1(2)
N4 Zn1 S1 C16 94.79(16)
S2 Zn1 S1 C16 -112.23(14)
N2 Zn1 S2 C1 1.10(17)
N9 Zn1 S2 C1 -158.59(17)
N11 Zn1 S2 C1 112.95(16)
N4 Zn1 S2 C1 11.8(2)
S1 Zn1 S2 C1 -95.03(15)
N9 Zn1 N2 N3 -90.6(7)
N11 Zn1 N2 N3 103.8(5)
N4 Zn1 N2 N3 10.6(5)
S2 Zn1 N2 N3 -174.5(5)
S1 Zn1 N2 N3 -79.9(5)
N9 Zn1 N2 C1 82.7(5)
N11 Zn1 N2 C1 -82.9(2)
N4 Zn1 N2 C1 -176.1(2)
S2 Zn1 N2 C1 -1.21(19)
S1 Zn1 N2 C1 93.3(2)
C1 N2 N3 C2 179.6(3)
Zn1 N2 N3 C2 -7.1(6)
N2 Zn1 N4 C10 -6.5(2)
N9 Zn1 N4 C10 154.7(2)
N11 Zn1 N4 C10 -116.6(2)
S2 Zn1 N4 C10 -16.3(3)
S1 Zn1 N4 C10 92.1(2)
N2 Zn1 N4 C12 178.8(3)
N9 Zn1 N4 C12 -20.1(3)
N11 Zn1 N4 C12 68.6(3)
S2 Zn1 N4 C12 169.0(2)
S1 Zn1 N4 C12 -82.6(3)
C13 N6 N7 C11 -1.6(5)
C13 N6 N7 C14 179.8(4)
N2 Zn1 N9 N10 -172.4(4)
N11 Zn1 N9 N10 -5.9(3)
N4 Zn1 N9 N10 88.3(3)
S2 Zn1 N9 N10 -96.3(3)
S1 Zn1 N9 N10 175.8(4)
N2 Zn1 N9 C16 15.3(6)
N11 Zn1 N9 C16 -178.2(2)
N4 Zn1 N9 C16 -84.1(2)
S2 Zn1 N9 C16 91.4(2)
S1 Zn1 N9 C16 3.4(2)
C16 N9 N10 C17 176.9(3)
Zn1 N9 N10 C17 4.8(5)
N2 Zn1 N11 C25 178.5(3)
N9 Zn1 N11 C25 3.1(3)
N4 Zn1 N11 C25 -94.0(3)
S2 Zn1 N11 C25 113.9(2)
S1 Zn1 N11 C25 6.1(3)
N2 Zn1 N11 C27 1.9(3)
N9 Zn1 N11 C27 -173.4(3)
N4 Zn1 N11 C27 89.5(3)
S2 Zn1 N11 C27 -62.7(3)
S1 Zn1 N11 C27 -170.4(2)
C26 N13 N14 C28 0.9(5)
C29 N13 N14 C28 176.3(4)
N3 N2 C1 N1 -0.5(5)
Zn1 N2 C1 N1 -176.8(3)
N3 N2 C1 S2 178.3(3)
Zn1 N2 C1 S2 1.9(3)
Zn1 S2 C1 N1 177.3(4)
Zn1 S2 C1 N2 -1.4(2)
N2 N3 C2 C10 -2.3(6)
N2 N3 C2 C3 179.8(3)
N3 C2 C3 C4 -1.8(6)
C10 C2 C3 C4 179.8(4)
N3 C2 C3 C8 178.8(3)
C10 C2 C3 C8 0.4(4)
C8 C3 C4 C5 -0.8(6)
C2 C3 C4 C5 179.8(4)
C3 C4 C5 C6 0.9(7)
C4 C5 C6 C7 -0.4(7)
C5 C6 C7 C8 -0.1(6)
C6 C7 C8 C3 0.2(5)
C6 C7 C8 C9 -179.5(4)
C4 C3 C8 C7 0.3(5)
C2 C3 C8 C7 179.8(3)
C4 C3 C8 C9 -180.0(3)
C2 C3 C8 C9 -0.4(4)
C11 N5 C9 C10 1.4(5)
C11 N5 C9 C8 -180.0(3)
C7 C8 C9 N5 1.2(6)
C3 C8 C9 N5 -178.5(3)
C7 C8 C9 C10 -180.0(3)
C3 C8 C9 C10 0.3(4)
C12 N4 C10 C9 0.0(5)
Zn1 N4 C10 C9 -175.8(2)
C12 N4 C10 C2 179.9(3)
Zn1 N4 C10 C2 4.2(5)
N5 C9 C10 N4 -1.3(5)
C8 C9 C10 N4 179.8(3)
N5 C9 C10 C2 178.8(3)
C8 C9 C10 C2 -0.1(4)
N3 C2 C10 N4 1.9(7)
C3 C2 C10 N4 179.9(3)
N3 C2 C10 C9 -178.1(4)
C3 C2 C10 C9 -0.2(4)
C9 N5 C11 N7 179.7(3)
C9 N5 C11 C12 -0.4(5)
N6 N7 C11 N5 -178.3(3)
C14 N7 C11 N5 0.3(6)
N6 N7 C11 C12 1.8(4)
C14 N7 C11 C12 -179.7(4)
C10 N4 C12 C11 1.0(5)
Zn1 N4 C12 C11 175.7(2)
C10 N4 C12 C13 -178.5(4)
Zn1 N4 C12 C13 -3.8(6)
N5 C11 C12 N4 -0.8(6)
N7 C11 C12 N4 179.1(3)
N5 C11 C12 C13 178.8(4)
N7 C11 C12 C13 -1.2(4)
N7 N6 C13 C12 0.7(5)
N4 C12 C13 N6 179.9(4)
C11 C12 C13 N6 0.3(5)
C11 N7 C14 C15 108.3(5)
N6 N7 C14 C15 -73.3(5)
N7 C14 C15 O1 -70.0(5)
N10 N9 C16 N8 1.2(5)
Zn1 N9 C16 N8 175.4(3)
N10 N9 C16 S1 -179.7(2)
Zn1 N9 C16 S1 -5.5(3)
Zn1 S1 C16 N8 -177.0(4)
Zn1 S1 C16 N9 4.0(2)
N9 N10 C17 C25 0.4(5)
N9 N10 C17 C18 179.0(3)
N10 C17 C18 C19 1.4(6)
C25 C17 C18 C19 -179.7(4)
N10 C17 C18 C23 -178.4(3)
C25 C17 C18 C23 0.5(4)
C23 C18 C19 C20 0.2(6)
C17 C18 C19 C20 -179.6(4)
C18 C19 C20 C21 0.8(7)
C19 C20 C21 C22 -1.1(8)
C20 C21 C22 C23 0.4(7)
C21 C22 C23 C18 0.6(6)
C21 C22 C23 C24 177.7(4)
C19 C18 C23 C22 -0.9(6)
C17 C18 C23 C22 178.9(3)
C19 C18 C23 C24 -178.7(3)
C17 C18 C23 C24 1.2(4)
C26 N12 C24 C23 -179.8(4)
C26 N12 C24 C25 1.1(5)
C22 C23 C24 N12 1.0(7)
C18 C23 C24 N12 178.4(4)
C22 C23 C24 C25 -179.8(4)
C18 C23 C24 C25 -2.4(4)
C27 N11 C25 C17 176.3(3)
Zn1 N11 C25 C17 -0.7(5)
C27 N11 C25 C24 -2.6(5)
Zn1 N11 C25 C24 -179.5(2)
N10 C17 C25 N11 -2.2(6)
C18 C17 C25 N11 179.0(3)
N10 C17 C25 C24 176.8(4)
C18 C17 C25 C24 -2.0(4)
N12 C24 C25 N11 1.1(6)
C23 C24 C25 N11 -178.2(3)
N12 C24 C25 C17 -178.0(3)
C23 C24 C25 C17 2.7(4)
C24 N12 C26 N13 177.8(4)
C24 N12 C26 C27 -1.7(5)
N14 N13 C26 N12 179.5(4)
C29 N13 C26 N12 4.7(7)
N14 N13 C26 C27 -0.8(4)
C29 N13 C26 C27 -175.7(4)
C25 N11 C27 C28 -177.8(4)
Zn1 N11 C27 C28 -1.1(6)
C25 N11 C27 C26 2.0(5)
Zn1 N11 C27 C26 178.7(3)
N12 C26 C27 N11 0.2(6)
N13 C26 C27 N11 -179.5(3)
N12 C26 C27 C28 -179.9(4)
N13 C26 C27 C28 0.4(4)
N13 N14 C28 C27 -0.6(5)
N11 C27 C28 N14 180.0(4)
C26 C27 C28 N14 0.1(5)
C26 N13 C29 C30' 83.7(9)
N14 N13 C29 C30' -90.8(8)
C26 N13 C29 C30 87.9(11)
N14 N13 C29 C30 -86.6(11)
N13 C29 C30 O2 -60(2)
C30' C29 C30 O2 -20(14)
N13 C29 C30' O2' 63.4(14)
C30 C29 C30' O2' -78(15)
C33 N15 C31 O3 -179.3(15)
C32 N15 C31 O3 3(2)
C33' N15' C31' O3' 178(4)
C32' N15' C31' O3' 23(7)
C35 N16 C36 O4 -3.1(9)
C34 N16 C36 O4 176.5(5)
C38 N17 C39 O5 1.6(14)
C37 N17 C39 O5 -178.3(8)
